data_1521995
loop_
_publ_author_name
'Suematsu, H.'
'Akao, T.'
'Kawano, M.'
'Onda, T.'
'Yamauchi, H.'
'Ogiwara, H.'
'Karppinen, M.'
'Hayakawa, M.'

_publ_section_title
;
 Peak effect in critical current density induced by oxygen
 non-stoichiometry in cation stoichiometric Sm Ba2 Cu3 O7-d superconductor
;
_journal_name_full 'Physica C (Amsterdam)'
_journal_page_first 161
_journal_page_last 171
_journal_volume 324
_journal_year 1999
_chemical_formula_sum 'Ba2 Cu3 O7 Sm'
_chemical_name_systematic 'Sm Ba2 Cu3 O7'
_space_group_IT_number 47
_symmetry_space_group_name_Hall '-P 2 2'
_symmetry_space_group_name_H-M 'P m m m'
_cell_angle_alpha 90
_cell_angle_beta 90
_cell_angle_gamma 90
_cell_formula_units_Z 1
_cell_length_a 3.85
_cell_length_b 3.906
_cell_length_c 11.734
_cell_volume 176.457
_citation_journal_id_ASTM PHYCE6
_cod_data_source_file Suematsu_PHYCE6_1999_653.cif
_cod_data_source_block Ba2Cu3O7Sm1
_cod_original_cell_volume 176.4571
_cod_original_formula_sum 'Ba2 Cu3 O7 Sm1'
_cod_database_code 1521995

loop_
_symmetry_equiv_pos_as_xyz
x,y,z
-x,-y,z
x,-y,-z
-x,y,-z
-x,-y,-z
x,y,-z
-x,y,z
x,-y,z

loop_
_atom_site_label
_atom_site_type_symbol
_atom_site_fract_x
_atom_site_fract_y
_atom_site_fract_z
_atom_site_occupancy
_atom_site_U_iso_or_equiv
Cu1 Cu+2 0 0 0 1 0.0
O1 O-2 0 0.5 0 1 0.0
Sm1 Sm+3 0.5 0.5 0.5 1 0.0
O2 O-2 0.5 0 0.361 1 0.0
O3 O-2 0 0.5 0.357 1 0.0
Cu2 Cu+2 0 0 0.35 1 0.0
O4 O-2 0 0 0.166 1 0.0
Ba1 Ba+2 0.5 0.5 0.1824 1 0.0
